data_2106477
loop_
_publ_author_name
'Akhtar, M.N.'
'Smith, A.J.'

_publ_section_title
;
 The crystal structure of tetrapotassium tetraoxalatothorium(IV)
 tetrahydrate, K4 Th (C2 O4)4 (H2 O)4
;
_journal_name_full 'Acta Crystallographica B (24,1968-38,1982)'
_journal_page_first 1361
_journal_page_last 1366
_journal_volume 31
_journal_year 1975
_chemical_formula_sum 'C8 H8 K4 O20 Th'
_chemical_name_systematic 'K4 Th (C2 O4)4 (H2 O)4'
_space_group_IT_number 2
_symmetry_space_group_name_Hall '-P 1'
_symmetry_space_group_name_H-M 'P -1'
_cell_angle_alpha 115.75
_cell_angle_beta 80.9
_cell_angle_gamma 112.66
_cell_formula_units_Z 2
_cell_length_a 9.562
_cell_length_b 13.087
_cell_length_c 10.387
_cell_volume 1080.296
_citation_journal_id_ASTM ACBCAR
_cod_data_source_file Akhtar_ACBCAR_1975_1976.cif
_cod_data_source_block C8H8K4O20Th1
_cod_original_formula_sum 'C8 H8 K4 O20 Th1'
_cod_database_code 2106477

loop_
_symmetry_equiv_pos_as_xyz
x,y,z
-x,-y,-z

loop_
_atom_site_label
_atom_site_type_symbol
_atom_site_fract_x
_atom_site_fract_y
_atom_site_fract_z
_atom_site_occupancy
_atom_site_U_iso_or_equiv
K4 K+1 0.6699 0.1617 0.5032 1 0.0
O2 O-2 -0.042 0.1077 -0.0229 1 0.0
O18 O-2 0.7251 0.2041 0.2177 1 0.0
C5 C+3 0.0081 0.4356 0.1036 1 0.0
K2 K+1 0.9068 0.6941 0.2872 1 0.0
K3 K+1 0.6366 0.3973 0.304 1 0.0
O14 O-2 0.4241 0.2004 -0.0855 1 0.0
O13 O-2 0.1763 0.1564 -0.2085 1 0.0
O19 O-2 0.4275 0.6529 0.4535 1 0.0
C6 C+3 0.1475 0.5324 0.1987 1 0.0
Th1 Th+4 0.22478 0.27945 0.05313 1 0.0
O8 O-2 0.2927 0.3554 0.5104 1 0.0
O15 O-2 0.2631 0.0597 -0.4196 1 0.0
O7 O-2 -0.0182 0.2553 0.4565 1 0.0
C4 C+3 0.2491 0.3176 0.3886 1 0.0
O11 O-2 -0.1107 0.4544 0.1245 1 0.0
O4 O-2 0.497 0.4336 0.111 1 0.0
K1 K+1 0.2668 0.798 0.0851 1 0.0
O3 O-2 0.3271 0.4009 -0.093 1 0.0
C8 C+3 0.4084 0.1317 -0.2127 1 0.0
O10 O-2 0.241 0.4915 0.2059 1 0.0
O1 O-2 0.1885 0.0806 0.0551 1 0.0
C2 C+3 0.4497 0.4904 -0.0628 1 0.0
C1 C+3 0.0629 -0.0104 0.0207 1 0.0
O6 O-2 0.3295 0.3171 0.2791 1 0.0
O20 O-2 0.4057 0.0713 0.1935 1 0.0
O17 O-2 0.1291 0.9257 0.3222 1 0.0
O12 O-2 0.1667 0.6432 0.247 1 0.0
O5 O-2 0.0383 0.2613 0.2431 1 0.0
C7 C+3 0.2805 0.1184 -0.2867 1 0.0
O16 O-2 0.5005 0.0832 -0.2898 1 0.0
O9 O-2 0.0283 0.3381 0.0188 1 0.0
C3 C+3 0.0773 0.2761 0.363 1 0.0
